data_7150886
loop_
_publ_author_name
'Fischer, Lucile'
'Didierjean, Claude'
'Jolibois, Franck'
'Semetey, Vincent'
'Manuel Lozano, Jose'
'Briand, Jean-Paul'
'Marraud, Michel'
'Poteau, Romuald'
'Guichard, Gilles'

_publ_section_title
;
 Propensity for local folding induced by the urea fragment in
 short-chain oligomers
;
_journal_issue 14
_journal_name_full 'Organic &amp; Biomolecular Chemistry'
_journal_page_first 2596
_journal_page_last 2610
_journal_paper_doi 10.1039/b801139g
_journal_volume 6
_journal_year 2008
_chemical_absolute_configuration syn
_chemical_compound_source 'synthesis as described'
_chemical_formula_moiety 'C26 H40 N4 O6'
_chemical_formula_sum 'C26 H40 N4 O6'
_chemical_formula_weight 504.62
_chemical_name_systematic
;
?
;
_space_group_IT_number 19
_symmetry_cell_setting orthorhombic
_symmetry_Int_Tables_number 19
_symmetry_space_group_name_Hall 'P 2ac 2ab'
_symmetry_space_group_name_H-M 'P 21 21 21'
_atom_sites_solution_hydrogens geom
_atom_sites_solution_primary direct
_atom_sites_solution_secondary difmap
_audit_creation_date 2007-09-11T13:24:12-00:00
_audit_creation_method 'WinGX routine CIF_UPDATE'
_cell_angle_alpha 90
_cell_angle_beta 90
_cell_angle_gamma 90
_cell_formula_units_Z 4
_cell_length_a 9.3903(7)
_cell_length_b 16.0688(10)
_cell_length_c 19.4462(18)
_cell_measurement_reflns_used 7886
_cell_measurement_temperature 293(2)
_cell_measurement_theta_max 20.816
_cell_measurement_theta_min 1.018
_cell_measurement_wavelength 0.71073
_cell_volume 2934.3(4)
_computing_molecular_graphics 'Ortep-3 for Windows (Farrugia, 1997)'
_computing_publication_material 'WinGX publication routines (Farrugia, 1999)'
_computing_structure_refinement 'SHELXL-97 (Sheldrick, 1997)'
_computing_structure_solution 'SHELXS-86 (Sheldrick, 1986)'
_diffrn_ambient_temperature 293(2)
_diffrn_measured_fraction_theta_full 0.951
_diffrn_measured_fraction_theta_max 0.951
_diffrn_radiation_monochromator graphite
_diffrn_radiation_probe x-ray
_diffrn_radiation_type MoK\a
_diffrn_radiation_wavelength 0.71073
_diffrn_reflns_av_R_equivalents 0
_diffrn_reflns_av_unetI/netI 0.0794
_diffrn_reflns_limit_h_max 9
_diffrn_reflns_limit_h_min -9
_diffrn_reflns_limit_k_max 15
_diffrn_reflns_limit_k_min -15
_diffrn_reflns_limit_l_max 19
_diffrn_reflns_limit_l_min -19
_diffrn_reflns_number 7886
_diffrn_reflns_theta_full 20.66
_diffrn_reflns_theta_max 20.66
_diffrn_reflns_theta_min 2.51
_exptl_absorpt_coefficient_mu 0.081
_exptl_absorpt_correction_type none
_exptl_crystal_colour colorless
_exptl_crystal_density_diffrn 1.142
_exptl_crystal_density_method 'not measured'
_exptl_crystal_description prism
_exptl_crystal_F_000 1088
_exptl_crystal_size_max 0.1
_exptl_crystal_size_mid 0.1
_exptl_crystal_size_min 0.05
_refine_diff_density_max 0.103
_refine_diff_density_min -0.14
_refine_diff_density_rms 0.03
_refine_ls_extinction_coef 0.0092(17)
_refine_ls_extinction_expression Fc^*^=kFc[1+0.001xFc^2^\l^3^/sin(2\q)]^-1/4^
_refine_ls_extinction_method SHELXL
_refine_ls_goodness_of_fit_ref 0.982
_refine_ls_hydrogen_treatment constr
_refine_ls_matrix_type full
_refine_ls_number_parameters 326
_refine_ls_number_reflns 1660
_refine_ls_number_restraints 313
_refine_ls_restrained_S_all 0.915
_refine_ls_R_factor_all 0.0992
_refine_ls_R_factor_gt 0.0441
_refine_ls_shift/su_max 0
_refine_ls_shift/su_mean 0
_refine_ls_structure_factor_coef Fsqd
_refine_ls_weighting_details 'calc w=1/[\s^2^(Fo^2^)+(0.0488P)^2^+0.0000P] where P=(Fo^2^+2Fc^2^)/3'
_refine_ls_weighting_scheme calc
_refine_ls_wR_factor_gt 0.0809
_refine_ls_wR_factor_ref 0.0993
_reflns_number_gt 1038
_reflns_number_total 1660
_reflns_threshold_expression >2sigma(I)
_cod_data_source_file b801139g-2.txt
_cod_data_source_block apsii57
_cod_database_code 7150886

loop_
_symmetry_equiv_pos_as_xyz
'x, y, z'
'-x+1/2, -y, z+1/2'
'x+1/2, -y+1/2, -z'
'-x, y+1/2, -z+1/2'

loop_
_atom_site_label
_atom_site_type_symbol
_atom_site_fract_x
_atom_site_fract_y
_atom_site_fract_z
_atom_site_U_iso_or_equiv
_atom_site_adp_type
_atom_site_occupancy
_atom_site_symmetry_multiplicity
_atom_site_calc_flag
_atom_site_refinement_flags
_atom_site_disorder_assembly
_atom_site_disorder_group
C1 C 0.0724(7) 0.1177(4) 1.0421(4) 0.0724(18) Uani 1 1 d U . .
C2 C 0.0072(7) 0.0666(4) 1.1006(3) 0.091(2) Uani 1 1 d U . .
H2A H -0.0864 0.0485 1.0875 0.136 Uiso 1 1 calc R . .
H2B H 0.001 0.1003 1.1412 0.136 Uiso 1 1 calc R . .
H2C H 0.066 0.019 1.1096 0.136 Uiso 1 1 calc R . .
C3 C -0.0254(7) 0.1900(4) 1.0241(4) 0.100(2) Uani 1 1 d U . .
H3A H -0.1179 0.169 1.0122 0.15 Uiso 1 1 calc R . .
H3B H 0.0134 0.22 0.9858 0.15 Uiso 1 1 calc R . .
H3C H -0.0335 0.2265 1.063 0.15 Uiso 1 1 calc R . .
C4 C 0.2189(7) 0.1471(5) 1.0619(4) 0.123(3) Uani 1 1 d U . .
H4A H 0.2586 0.1791 1.0249 0.185 Uiso 1 1 calc R . .
H4B H 0.2787 0.0998 1.0709 0.185 Uiso 1 1 calc R . .
H4C H 0.2128 0.1809 1.1024 0.185 Uiso 1 1 calc R . .
O1 O 0.0782(4) 0.0585(2) 0.9855(2) 0.0700(12) Uani 1 1 d U . .
C5 C 0.1384(7) 0.0783(5) 0.9248(4) 0.074(2) Uani 1 1 d U . .
O2 O 0.1905(5) 0.1457(3) 0.9118(2) 0.0963(16) Uani 1 1 d U . .
N1 N 0.1307(5) 0.0151(4) 0.8810(3) 0.0667(14) Uani 1 1 d U . .
C6 C 0.0584(6) -0.0632(4) 0.8948(3) 0.0622(16) Uani 1 1 d U . .
H6 H -0.0402 -0.0532 0.9091 0.075 Uiso 1 1 calc R . .
C7 C 0.0629(7) -0.1058(4) 0.8233(3) 0.098(2) Uani 1 1 d U . .
H7A H 0.0755 -0.1654 0.828 0.118 Uiso 1 1 calc R . .
H7B H -0.0243 -0.0952 0.798 0.118 Uiso 1 1 calc R . .
C8 C 0.1896(8) -0.0669(5) 0.7873(4) 0.102(2) Uani 1 1 d U . .
H8A H 0.277 -0.0954 0.7997 0.123 Uiso 1 1 calc R . .
H8B H 0.1779 -0.0692 0.7378 0.123 Uiso 1 1 calc R . .
C9 C 0.1921(7) 0.0208(5) 0.8118(3) 0.088(2) Uani 1 1 d U . .
H9A H 0.2886 0.0422 0.8133 0.106 Uiso 1 1 calc R . .
H9B H 0.1349 0.0563 0.7824 0.106 Uiso 1 1 calc R . .
C10 C 0.1358(7) -0.1147(3) 0.9477(3) 0.0564(16) Uani 1 1 d U . .
O3 O 0.2650(4) -0.1190(2) 0.95035(19) 0.0719(13) Uani 1 1 d U . .
N2 N 0.0487(4) -0.1593(3) 0.9883(2) 0.0614(14) Uani 1 1 d U . .
H2 H -0.0416 -0.153 0.983 0.074 Uiso 1 1 calc R . .
C11 C 0.0974(6) -0.2177(4) 1.0406(3) 0.0589(15) Uani 1 1 d U . .
H11 H 0.2015 -0.2211 1.0386 0.071 Uiso 1 1 calc R . .
C12 C 0.0540(7) -0.1864(3) 1.1120(3) 0.0726(18) Uani 1 1 d U . .
H12A H -0.0489 -0.1882 1.1158 0.087 Uiso 1 1 calc R . .
H12B H 0.0834 -0.1288 1.1168 0.087 Uiso 1 1 calc R . .
C13 C 0.1193(9) -0.2374(5) 1.1707(3) 0.106(2) Uani 1 1 d U . .
H13 H 0.1033 -0.2964 1.1607 0.127 Uiso 1 1 calc R . .
C14 C 0.2774(9) -0.2236(7) 1.1761(4) 0.200(5) Uani 1 1 d U . .
H14A H 0.3218 -0.2375 1.1331 0.3 Uiso 1 1 calc R . .
H14B H 0.3156 -0.2582 1.2118 0.3 Uiso 1 1 calc R . .
H14C H 0.2957 -0.1662 1.1867 0.3 Uiso 1 1 calc R . .
C15 C 0.0445(10) -0.2170(5) 1.2378(4) 0.161(4) Uani 1 1 d U . .
H15A H -0.0555 -0.2281 1.2332 0.242 Uiso 1 1 calc R . .
H15B H 0.0584 -0.1593 1.2486 0.242 Uiso 1 1 calc R . .
H15C H 0.0833 -0.2507 1.274 0.242 Uiso 1 1 calc R . .
N3 N 0.0397(5) -0.2982(3) 1.0273(2) 0.0586(14) Uani 1 1 d U . .
H3 H -0.0513 -0.3044 1.0277 0.07 Uiso 1 1 calc R . .
C16 C 0.1235(7) -0.3659(4) 1.0140(3) 0.0532(16) Uani 1 1 d U . .
O4 O 0.2515(4) -0.3629(2) 1.0061(2) 0.0783(14) Uani 1 1 d U . .
N4 N 0.0484(5) -0.4376(3) 1.0115(3) 0.0794(17) Uani 1 1 d U . .
H4 H -0.0422 -0.4353 1.0177 0.095 Uiso 1 1 calc R . .
C17 C 0.1128(7) -0.5178(4) 0.9990(4) 0.0676(17) Uani 1 1 d U . .
H17 H 0.2163 -0.5104 1.0008 0.081 Uiso 1 1 calc R . .
C18 C 0.0718(7) -0.5801(3) 1.0555(3) 0.0780(19) Uani 1 1 d U . .
H18A H -0.0306 -0.5777 1.0619 0.094 Uiso 1 1 calc R . .
H18B H 0.0949 -0.6356 1.0395 0.094 Uiso 1 1 calc R . .
C19 C 0.1417(8) -0.5670(5) 1.1236(4) 0.084(2) Uani 1 1 d DU . .
C20 C 0.0972(10) -0.5058(5) 1.1673(5) 0.125(3) Uani 1 1 d DU . .
H20 H 0.0231 -0.4708 1.1542 0.15 Uiso 1 1 calc R . .
C21 C 0.1604(14) -0.4953(7) 1.2304(6) 0.173(5) Uani 1 1 d DU . .
H21 H 0.1281 -0.4531 1.2592 0.208 Uiso 1 1 calc R . .
C22 C 0.2673(15) -0.5441(9) 1.2516(7) 0.180(6) Uani 1 1 d DU . .
H22 H 0.3087 -0.5365 1.2946 0.216 Uiso 1 1 calc R . .
C23 C 0.3144(10) -0.6061(7) 1.2078(5) 0.151(4) Uani 1 1 d DU . .
H23 H 0.3881 -0.6412 1.2212 0.181 Uiso 1 1 calc R . .
C24 C 0.2513(9) -0.6155(5) 1.1440(4) 0.107(3) Uani 1 1 d DU . .
H24 H 0.2853 -0.6563 1.1143 0.129 Uiso 1 1 calc R . .
C25 C 0.0756(7) -0.5495(5) 0.9282(4) 0.0753(19) Uani 1 1 d U . .
O5 O 0.0056(6) -0.5146(3) 0.8861(3) 0.1103(19) Uani 1 1 d U . .
O6 O 0.1302(4) -0.6244(3) 0.9179(2) 0.0852(14) Uani 1 1 d U . .
C26 C 0.1039(8) -0.6646(4) 0.8525(3) 0.100(2) Uani 1 1 d U . .
H26A H 0.1487 -0.7183 0.8521 0.15 Uiso 1 1 calc R . .
H26B H 0.1424 -0.6311 0.8161 0.15 Uiso 1 1 calc R . .
H26C H 0.0032 -0.6711 0.8459 0.15 Uiso 1 1 calc R . .

loop_
_atom_site_aniso_label
_atom_site_aniso_U_11
_atom_site_aniso_U_22
_atom_site_aniso_U_33
_atom_site_aniso_U_23
_atom_site_aniso_U_13
_atom_site_aniso_U_12
C1 0.074(5) 0.061(4) 0.082(5) -0.005(4) -0.001(4) -0.007(4)
C2 0.118(5) 0.081(5) 0.073(5) 0.001(4) 0.007(4) -0.005(4)
C3 0.120(6) 0.064(4) 0.116(7) 0.008(4) 0.012(5) 0.022(4)
C4 0.085(5) 0.144(7) 0.141(7) -0.027(6) -0.011(5) -0.026(5)
O1 0.078(3) 0.054(3) 0.078(3) -0.002(2) 0.010(2) -0.010(2)
C5 0.070(5) 0.061(5) 0.091(5) 0.012(4) 0.006(4) -0.003(4)
O2 0.112(4) 0.056(3) 0.121(4) 0.017(3) 0.024(3) -0.017(3)
N1 0.064(4) 0.067(4) 0.069(4) 0.016(3) 0.003(3) -0.001(3)
C6 0.052(4) 0.060(4) 0.075(4) 0.005(3) -0.011(3) 0.000(3)
C7 0.099(6) 0.109(6) 0.087(5) -0.014(4) -0.016(4) -0.026(4)
C8 0.113(6) 0.111(6) 0.083(5) -0.022(5) 0.007(4) -0.016(5)
C9 0.084(5) 0.100(5) 0.082(5) 0.014(4) 0.015(4) -0.002(4)
C10 0.041(4) 0.045(4) 0.083(4) -0.005(3) -0.005(3) -0.004(3)
O3 0.034(2) 0.069(3) 0.113(3) 0.022(3) 0.001(2) -0.001(2)
N2 0.034(3) 0.062(3) 0.088(4) 0.015(3) -0.011(3) -0.003(2)
C11 0.046(4) 0.050(4) 0.081(4) 0.003(3) -0.007(3) 0.003(3)
C12 0.087(5) 0.048(4) 0.082(4) -0.004(3) -0.016(4) 0.011(4)
C13 0.147(7) 0.103(6) 0.068(4) -0.010(4) -0.013(5) 0.036(5)
C14 0.136(6) 0.334(15) 0.131(8) -0.019(9) -0.051(6) 0.114(8)
C15 0.217(9) 0.186(9) 0.081(5) 0.002(6) 0.005(6) 0.066(8)
N3 0.038(3) 0.039(3) 0.099(4) 0.000(3) 0.001(3) -0.003(2)
C16 0.040(4) 0.047(3) 0.073(4) 0.006(3) 0.000(3) -0.003(3)
O4 0.032(2) 0.064(3) 0.139(4) -0.007(3) 0.014(3) 0.000(2)
N4 0.042(3) 0.050(3) 0.146(5) -0.017(3) 0.018(3) -0.002(3)
C17 0.055(4) 0.043(3) 0.105(5) -0.005(3) 0.011(4) -0.005(3)
C18 0.088(5) 0.053(4) 0.093(5) -0.012(3) 0.017(4) -0.020(4)
C19 0.095(6) 0.079(6) 0.079(5) -0.023(4) 0.026(4) -0.021(4)
C20 0.145(7) 0.105(7) 0.125(7) -0.042(5) 0.049(6) -0.035(5)
C21 0.244(14) 0.173(11) 0.102(8) -0.065(8) 0.055(8) -0.087(8)
C22 0.222(13) 0.223(15) 0.095(8) -0.034(7) -0.004(8) -0.124(9)
C23 0.142(7) 0.196(10) 0.115(8) 0.009(7) -0.025(6) -0.067(7)
C24 0.113(7) 0.127(7) 0.082(5) -0.002(5) 0.010(4) -0.019(5)
C25 0.070(5) 0.060(5) 0.096(5) 0.001(4) 0.014(4) 0.001(4)
O5 0.144(5) 0.079(4) 0.108(4) 0.010(3) -0.007(3) 0.032(3)
O6 0.097(3) 0.067(3) 0.092(3) -0.012(3) -0.009(3) 0.020(3)
C26 0.135(6) 0.088(5) 0.077(5) -0.023(4) 0.008(5) 0.007(5)

loop_
_atom_type_symbol
_atom_type_description
_atom_type_scat_dispersion_real
_atom_type_scat_dispersion_imag
_atom_type_scat_source
C C 0.0033 0 'International Tables Vol C Tables 4.2.6.8 and 6.1.1.4'
H H 0 0 'International Tables Vol C Tables 4.2.6.8 and 6.1.1.4'
N N 0.0061 0 'International Tables Vol C Tables 4.2.6.8 and 6.1.1.4'
O O 0.0106 0 'International Tables Vol C Tables 4.2.6.8 and 6.1.1.4'

loop_
_geom_angle_atom_site_label_1
_geom_angle_atom_site_label_2
_geom_angle_atom_site_label_3
_geom_angle
_geom_angle_site_symmetry_1
_geom_angle_site_symmetry_3
_geom_angle_publ_flag
O1 C1 C4 111.3(5) . . ?
O1 C1 C3 110.3(5) . . ?
C4 C1 C3 111.8(6) . . ?
O1 C1 C2 103.1(5) . . ?
C4 C1 C2 110.2(6) . . ?
C3 C1 C2 109.8(6) . . ?
C1 C2 H2A 109.5 . . ?
C1 C2 H2B 109.5 . . ?
H2A C2 H2B 109.5 . . ?
C1 C2 H2C 109.5 . . ?
H2A C2 H2C 109.5 . . ?
H2B C2 H2C 109.5 . . ?
C1 C3 H3A 109.5 . . ?
C1 C3 H3B 109.5 . . ?
H3A C3 H3B 109.5 . . ?
C1 C3 H3C 109.5 . . ?
H3A C3 H3C 109.5 . . ?
H3B C3 H3C 109.5 . . ?
C1 C4 H4A 109.5 . . ?
C1 C4 H4B 109.5 . . ?
H4A C4 H4B 109.5 . . ?
C1 C4 H4C 109.5 . . ?
H4A C4 H4C 109.5 . . ?
H4B C4 H4C 109.5 . . ?
C5 O1 C1 121.6(5) . . ?
O2 C5 N1 124.7(8) . . ?
O2 C5 O1 124.2(7) . . ?
N1 C5 O1 111.1(6) . . ?
C5 N1 C6 124.6(6) . . ?
C5 N1 C9 121.4(6) . . ?
C6 N1 C9 114.0(6) . . ?
N1 C6 C10 112.1(5) . . ?
N1 C6 C7 101.7(5) . . ?
C10 C6 C7 110.9(5) . . ?
N1 C6 H6 110.6 . . ?
C10 C6 H6 110.6 . . ?
C7 C6 H6 110.6 . . ?
C8 C7 C6 104.7(5) . . ?
C8 C7 H7A 110.8 . . ?
C6 C7 H7A 110.8 . . ?
C8 C7 H7B 110.8 . . ?
C6 C7 H7B 110.8 . . ?
H7A C7 H7B 108.9 . . ?
C9 C8 C7 104.8(6) . . ?
C9 C8 H8A 110.8 . . ?
C7 C8 H8A 110.8 . . ?
C9 C8 H8B 110.8 . . ?
C7 C8 H8B 110.8 . . ?
H8A C8 H8B 108.9 . . ?
N1 C9 C8 103.2(6) . . ?
N1 C9 H9A 111.1 . . ?
C8 C9 H9A 111.1 . . ?
N1 C9 H9B 111.1 . . ?
C8 C9 H9B 111.1 . . ?
H9A C9 H9B 109.1 . . ?
O3 C10 N2 123.6(6) . . ?
O3 C10 C6 122.7(6) . . ?
N2 C10 C6 113.6(5) . . ?
C10 N2 C11 124.2(5) . . ?
C10 N2 H2 117.9 . . ?
C11 N2 H2 117.9 . . ?
N3 C11 N2 109.8(5) . . ?
N3 C11 C12 111.2(5) . . ?
N2 C11 C12 109.7(5) . . ?
N3 C11 H11 108.7 . . ?
N2 C11 H11 108.7 . . ?
C12 C11 H11 108.7 . . ?
C11 C12 C13 113.1(5) . . ?
C11 C12 H12A 109 . . ?
C13 C12 H12A 109 . . ?
C11 C12 H12B 109 . . ?
C13 C12 H12B 109 . . ?
H12A C12 H12B 107.8 . . ?
C14 C13 C15 111.4(7) . . ?
C14 C13 C12 111.6(7) . . ?
C15 C13 C12 109.9(6) . . ?
C14 C13 H13 108 . . ?
C15 C13 H13 108 . . ?
C12 C13 H13 108 . . ?
C13 C14 H14A 109.5 . . ?
C13 C14 H14B 109.5 . . ?
H14A C14 H14B 109.5 . . ?
C13 C14 H14C 109.5 . . ?
H14A C14 H14C 109.5 . . ?
H14B C14 H14C 109.5 . . ?
C13 C15 H15A 109.5 . . ?
C13 C15 H15B 109.5 . . ?
H15A C15 H15B 109.5 . . ?
C13 C15 H15C 109.5 . . ?
H15A C15 H15C 109.5 . . ?
H15B C15 H15C 109.5 . . ?
C16 N3 C11 122.5(5) . . ?
C16 N3 H3 118.7 . . ?
C11 N3 H3 118.7 . . ?
O4 C16 N4 123.2(6) . . ?
O4 C16 N3 124.2(6) . . ?
N4 C16 N3 112.6(5) . . ?
C16 N4 C17 123.2(5) . . ?
C16 N4 H4 118.4 . . ?
C17 N4 H4 118.4 . . ?
N4 C17 C25 111.0(6) . . ?
N4 C17 C18 110.9(5) . . ?
C25 C17 C18 112.0(5) . . ?
N4 C17 H17 107.6 . . ?
C25 C17 H17 107.6 . . ?
C18 C17 H17 107.6 . . ?
C19 C18 C17 115.6(5) . . ?
C19 C18 H18A 108.4 . . ?
C17 C18 H18A 108.4 . . ?
C19 C18 H18B 108.4 . . ?
C17 C18 H18B 108.4 . . ?
H18A C18 H18B 107.4 . . ?
C24 C19 C20 117.8(8) . . ?
C24 C19 C18 120.9(7) . . ?
C20 C19 C18 121.3(9) . . ?
C19 C20 C21 120.8(11) . . ?
C19 C20 H20 119.6 . . ?
C21 C20 H20 119.6 . . ?
C22 C21 C20 121.8(14) . . ?
C22 C21 H21 119.1 . . ?
C20 C21 H21 119.1 . . ?
C21 C22 C23 118.1(14) . . ?
C21 C22 H22 120.9 . . ?
C23 C22 H22 120.9 . . ?
C22 C23 C24 119.6(12) . . ?
C22 C23 H23 120.2 . . ?
C24 C23 H23 120.2 . . ?
C19 C24 C23 121.8(9) . . ?
C19 C24 H24 119.1 . . ?
C23 C24 H24 119.1 . . ?
O5 C25 O6 122.5(7) . . ?
O5 C25 C17 126.6(7) . . ?
O6 C25 C17 110.8(6) . . ?
C25 O6 C26 118.2(5) . . ?
O6 C26 H26A 109.5 . . ?
O6 C26 H26B 109.5 . . ?
H26A C26 H26B 109.5 . . ?
O6 C26 H26C 109.5 . . ?
H26A C26 H26C 109.5 . . ?
H26B C26 H26C 109.5 . . ?

loop_
_geom_bond_atom_site_label_1
_geom_bond_atom_site_label_2
_geom_bond_distance
_geom_bond_site_symmetry_2
_geom_bond_publ_flag
C1 O1 1.457(6) . ?
C1 C4 1.504(8) . ?
C1 C3 1.522(8) . ?
C1 C2 1.530(7) . ?
C2 H2A 0.96 . ?
C2 H2B 0.96 . ?
C2 H2C 0.96 . ?
C3 H3A 0.96 . ?
C3 H3B 0.96 . ?
C3 H3C 0.96 . ?
C4 H4A 0.96 . ?
C4 H4B 0.96 . ?
C4 H4C 0.96 . ?
O1 C5 1.347(7) . ?
C5 O2 1.215(7) . ?
C5 N1 1.327(7) . ?
N1 C6 1.455(7) . ?
N1 C9 1.466(7) . ?
C6 C10 1.507(7) . ?
C6 C7 1.550(7) . ?
C6 H6 0.98 . ?
C7 C8 1.516(8) . ?
C7 H7A 0.97 . ?
C7 H7B 0.97 . ?
C8 C9 1.487(8) . ?
C8 H8A 0.97 . ?
C8 H8B 0.97 . ?
C9 H9A 0.97 . ?
C9 H9B 0.97 . ?
C10 O3 1.216(6) . ?
C10 N2 1.344(7) . ?
N2 C11 1.458(7) . ?
N2 H2 0.86 . ?
C11 N3 1.426(7) . ?
C11 C12 1.531(7) . ?
C11 H11 0.98 . ?
C12 C13 1.533(8) . ?
C12 H12A 0.97 . ?
C12 H12B 0.97 . ?
C13 C14 1.505(10) . ?
C13 C15 1.518(9) . ?
C13 H13 0.98 . ?
C14 H14A 0.96 . ?
C14 H14B 0.96 . ?
C14 H14C 0.96 . ?
C15 H15A 0.96 . ?
C15 H15B 0.96 . ?
C15 H15C 0.96 . ?
N3 C16 1.367(6) . ?
N3 H3 0.86 . ?
C16 O4 1.213(6) . ?
C16 N4 1.352(6) . ?
N4 C17 1.444(6) . ?
N4 H4 0.86 . ?
C17 C25 1.510(8) . ?
C17 C18 1.535(8) . ?
C17 H17 0.98 . ?
C18 C19 1.493(9) . ?
C18 H18A 0.97 . ?
C18 H18B 0.97 . ?
C19 C24 1.351(9) . ?
C19 C20 1.365(9) . ?
C20 C21 1.374(12) . ?
C20 H20 0.93 . ?
C21 C22 1.339(14) . ?
C21 H21 0.93 . ?
C22 C23 1.384(14) . ?
C22 H22 0.93 . ?
C23 C24 1.384(10) . ?
C23 H23 0.93 . ?
C24 H24 0.93 . ?
C25 O5 1.190(7) . ?
C25 O6 1.324(7) . ?
O6 C26 1.448(6) . ?
C26 H26A 0.96 . ?
C26 H26B 0.96 . ?
C26 H26C 0.96 . ?

loop_
_geom_hbond_atom_site_label_D
_geom_hbond_atom_site_label_H
_geom_hbond_atom_site_label_A
_geom_hbond_distance_DH
_geom_hbond_distance_HA
_geom_hbond_distance_DA
_geom_hbond_angle_DHA
_geom_hbond_site_symmetry_A
N3 H3 O3 0.86 2.16 2.934(6) 149.3 3_447
N2 H2 O4 0.86 1.97 2.815(6) 167 3_447
N4 H4 O3 0.86 2.1 2.908(6) 155.5 3_447

loop_
_geom_torsion_atom_site_label_1
_geom_torsion_atom_site_label_2
_geom_torsion_atom_site_label_3
_geom_torsion_atom_site_label_4
_geom_torsion
_geom_torsion_site_symmetry_1
_geom_torsion_site_symmetry_2
_geom_torsion_site_symmetry_3
_geom_torsion_site_symmetry_4
_geom_torsion_publ_flag
C4 C1 O1 C5 -57.6(8) . . . . ?
C3 C1 O1 C5 67.1(7) . . . . ?
C2 C1 O1 C5 -175.7(5) . . . . ?
C1 O1 C5 O2 -0.8(10) . . . . ?
C1 O1 C5 N1 -179.7(5) . . . . ?
O2 C5 N1 C6 -175.0(6) . . . . ?
O1 C5 N1 C6 3.9(8) . . . . ?
O2 C5 N1 C9 2.6(10) . . . . ?
O1 C5 N1 C9 -178.5(5) . . . . ?
C5 N1 C6 C10 -70.2(7) . . . . ?
C9 N1 C6 C10 112.1(6) . . . . ?
C5 N1 C6 C7 171.3(6) . . . . ?
C9 N1 C6 C7 -6.5(6) . . . . ?
N1 C6 C7 C8 24.8(6) . . . . ?
C10 C6 C7 C8 -94.6(6) . . . . ?
C6 C7 C8 C9 -34.6(7) . . . . ?
C5 N1 C9 C8 167.5(6) . . . . ?
C6 N1 C9 C8 -14.6(7) . . . . ?
C7 C8 C9 N1 29.9(7) . . . . ?
N1 C6 C10 O3 -38.3(8) . . . . ?
C7 C6 C10 O3 74.7(7) . . . . ?
N1 C6 C10 N2 146.0(5) . . . . ?
C7 C6 C10 N2 -101.1(6) . . . . ?
O3 C10 N2 C11 0.5(9) . . . . ?
C6 C10 N2 C11 176.2(5) . . . . ?
C10 N2 C11 N3 -122.5(6) . . . . ?
C10 N2 C11 C12 115.0(6) . . . . ?
N3 C11 C12 C13 66.6(7) . . . . ?
N2 C11 C12 C13 -171.7(6) . . . . ?
C11 C12 C13 C14 69.8(8) . . . . ?
C11 C12 C13 C15 -166.1(6) . . . . ?
N2 C11 N3 C16 118.5(5) . . . . ?
C12 C11 N3 C16 -119.9(6) . . . . ?
C11 N3 C16 O4 -7.0(9) . . . . ?
C11 N3 C16 N4 172.1(5) . . . . ?
O4 C16 N4 C17 -0.2(10) . . . . ?
N3 C16 N4 C17 -179.3(6) . . . . ?
C16 N4 C17 C25 -108.3(7) . . . . ?
C16 N4 C17 C18 126.6(6) . . . . ?
N4 C17 C18 C19 -73.1(7) . . . . ?
C25 C17 C18 C19 162.3(6) . . . . ?
C17 C18 C19 C24 -102.9(8) . . . . ?
C17 C18 C19 C20 77.1(8) . . . . ?
C24 C19 C20 C21 -1.2(10) . . . . ?
C18 C19 C20 C21 178.7(7) . . . . ?
C19 C20 C21 C22 0.0(15) . . . . ?
C20 C21 C22 C23 0.4(19) . . . . ?
C21 C22 C23 C24 0.4(18) . . . . ?
C20 C19 C24 C23 2.1(11) . . . . ?
C18 C19 C24 C23 -177.9(7) . . . . ?
C22 C23 C24 C19 -1.8(14) . . . . ?
N4 C17 C25 O5 1.4(10) . . . . ?
C18 C17 C25 O5 126.0(8) . . . . ?
N4 C17 C25 O6 -177.6(5) . . . . ?
C18 C17 C25 O6 -53.0(7) . . . . ?
O5 C25 O6 C26 0.5(10) . . . . ?
C17 C25 O6 C26 179.5(5) . . . . ?

loop_
_cod_related_entry_id
_cod_related_entry_database
_cod_related_entry_code
1 ChemSpider 30653417
